data_7016672
loop_
_publ_author_name
'Grubel, Katarzyna'
'Ingle, Gajendrasingh K.'
'Fuller, Amy L.'
'Arif, Atta M.'
'Berreau, Lisa M.'

_publ_section_title
;
 Influence of water on the formation of O(2)-reactive divalent metal
 enolate complexes of relevance to acireductone dioxygenases.
;
_journal_issue 40
_journal_name_full 'Dalton transactions (Cambridge, England : 2003)'
_journal_page_first 10609
_journal_page_last 10620
_journal_paper_doi 10.1039/c1dt10587f
_journal_volume 40
_journal_year 2011
_chemical_formula_moiety 'C37 H31 Co N4 O2,Cl O4'
_chemical_formula_sum 'C37 H31 Cl Co N4 O6'
_chemical_formula_weight 722.04
_chemical_name_systematic
;
?
;
_space_group_IT_number 14
_symmetry_cell_setting monoclinic
_symmetry_space_group_name_Hall '-P 2ybc'
_symmetry_space_group_name_H-M 'P 1 21/c 1'
_atom_sites_solution_hydrogens geom
_atom_sites_solution_primary direct
_atom_sites_solution_secondary difmap
_audit_creation_method SHELXL-97
_cell_angle_alpha 90.00
_cell_angle_beta 100.8097(10)
_cell_angle_gamma 90.00
_cell_formula_units_Z 4
_cell_length_a 11.0736(2)
_cell_length_b 24.5657(5)
_cell_length_c 12.18640(10)
_cell_measurement_reflns_used 39950
_cell_measurement_temperature 150(1)
_cell_measurement_theta_max 27.485
_cell_measurement_theta_min 1.018
_cell_volume 3256.25(9)
_computing_cell_refinement DENZO-SMN
_computing_data_collection 'Nonius COLLECT'
_computing_data_reduction DENZO-SMN
_computing_molecular_graphics 'WinGX, Ortep3'
_computing_structure_refinement 'SHELXL-97 (Sheldrick, 1997)'
_computing_structure_solution SIR97
_diffrn_ambient_temperature 150(1)
_diffrn_measured_fraction_theta_full 0.999
_diffrn_measured_fraction_theta_max 0.999
_diffrn_measurement_device_type 'Nonius KappaCCD Diffractometer'
_diffrn_measurement_method 'Phi and Omega scan'
_diffrn_radiation_monochromator graphite
_diffrn_radiation_source 'fine-focus sealed tube'
_diffrn_radiation_type MoK\a
_diffrn_radiation_wavelength 0.71073
_diffrn_reflns_av_R_equivalents 0.0374
_diffrn_reflns_av_sigmaI/netI 0.0503
_diffrn_reflns_limit_h_max 14
_diffrn_reflns_limit_h_min -14
_diffrn_reflns_limit_k_max 31
_diffrn_reflns_limit_k_min -31
_diffrn_reflns_limit_l_max 15
_diffrn_reflns_limit_l_min -15
_diffrn_reflns_number 14646
_diffrn_reflns_theta_full 27.48
_diffrn_reflns_theta_max 27.48
_diffrn_reflns_theta_min 2.50
_exptl_absorpt_coefficient_mu 0.664
_exptl_absorpt_correction_T_max 0.9366
_exptl_absorpt_correction_T_min 0.8008
_exptl_absorpt_correction_type multi-scan
_exptl_absorpt_process_details 'DENZO-SMN (Otwinowski & Minor, 1997)'
_exptl_crystal_colour green
_exptl_crystal_density_diffrn 1.473
_exptl_crystal_density_method 'not measured'
_exptl_crystal_description plate
_exptl_crystal_F_000 1492
_exptl_crystal_size_max 0.35
_exptl_crystal_size_mid 0.23
_exptl_crystal_size_min 0.10
_refine_diff_density_max 0.337
_refine_diff_density_min -0.512
_refine_diff_density_rms 0.062
_refine_ls_extinction_method none
_refine_ls_goodness_of_fit_ref 1.023
_refine_ls_hydrogen_treatment refall
_refine_ls_matrix_type full
_refine_ls_number_parameters 566
_refine_ls_number_reflns 7451
_refine_ls_number_restraints 0
_refine_ls_restrained_S_all 1.023
_refine_ls_R_factor_all 0.0675
_refine_ls_R_factor_gt 0.0385
_refine_ls_shift/su_max 0.001
_refine_ls_shift/su_mean 0.000
_refine_ls_structure_factor_coef Fsqd
_refine_ls_weighting_details 'calc w=1/[\s^2^(Fo^2^)+(0.0362P)^2^+1.7972P] where P=(Fo^2^+2Fc^2^)/3'
_refine_ls_weighting_scheme calc
_refine_ls_wR_factor_gt 0.0811
_refine_ls_wR_factor_ref 0.0924
_reflns_number_gt 5409
_reflns_number_total 7451
_reflns_threshold_expression >2sigma(I)
_cod_data_source_file c1dt10587f.txt
_cod_data_source_block usu161
_cod_depositor_comments
;
The following automatic conversions were performed:

'_symmetry_cell_setting' value 'Monoclinic' changed to 'monoclinic'
according to /home/saulius/struct/CIF-dictionaries/cif_core.dic
dictionary named 'cif_core.dic' version 2.4.1 from
2010-06-29.

'_exptl_absorpt_correction_type' value 'Multi-scan'
changed to 'multi-scan' according to
/home/saulius/struct/CIF-dictionaries/cif_core.dic dictionary named
'cif_core.dic' version 2.4.1 from 2010-06-29.

Automatic conversion script
Id: cif_fix_values 1715 2011-07-08 13:25:40Z adriana 
;
_cod_original_sg_symbol_H-M P21/c
_cod_database_code 7016672

loop_
_symmetry_equiv_pos_as_xyz
'x, y, z'
'-x, y+1/2, -z+1/2'
'-x, -y, -z'
'x, -y-1/2, z-1/2'

loop_
_atom_site_label
_atom_site_type_symbol
_atom_site_fract_x
_atom_site_fract_y
_atom_site_fract_z
_atom_site_U_iso_or_equiv
_atom_site_adp_type
_atom_site_occupancy
_atom_site_symmetry_multiplicity
_atom_site_calc_flag
Co1 Co 0.59581(2) 0.384756(11) 0.22191(2) 0.01980(8) Uani 1 1 d
Cl1 Cl 0.92505(5) 0.42836(2) 0.66758(4) 0.02543(13) Uani 1 1 d
O1 O 0.42736(13) 0.35559(6) 0.18582(12) 0.0247(3) Uani 1 1 d
O2 O 0.52497(13) 0.27659(6) 0.21980(12) 0.0291(4) Uani 1 1 d
O3 O 0.79543(14) 0.42822(7) 0.62241(15) 0.0418(4) Uani 1 1 d
O4 O 0.95258(16) 0.38593(7) 0.74934(14) 0.0419(4) Uani 1 1 d
O5 O 0.95965(15) 0.47986(7) 0.72062(15) 0.0430(4) Uani 1 1 d
O6 O 0.99272(16) 0.41919(8) 0.57984(14) 0.0442(5) Uani 1 1 d
N1 N 0.66171(16) 0.36249(7) 0.07645(14) 0.0233(4) Uani 1 1 d
N2 N 0.78884(15) 0.40797(7) 0.26175(14) 0.0233(4) Uani 1 1 d
N3 N 0.58651(15) 0.47081(7) 0.22934(13) 0.0206(4) Uani 1 1 d
N4 N 0.65852(16) 0.35587(7) 0.38887(14) 0.0221(4) Uani 1 1 d
C1 C 0.6000(2) 0.33088(9) -0.00550(18) 0.0264(5) Uani 1 1 d
C2 C 0.6455(2) 0.31756(10) -0.10004(19) 0.0297(5) Uani 1 1 d
C3 C 0.7591(2) 0.33810(10) -0.1109(2) 0.0321(5) Uani 1 1 d
C4 C 0.8234(2) 0.37032(10) -0.02772(19) 0.0300(5) Uani 1 1 d
C5 C 0.77248(19) 0.38213(9) 0.06545(18) 0.0241(5) Uani 1 1 d
C6 C 0.8336(2) 0.41934(10) 0.15733(19) 0.0284(5) Uani 1 1 d
C7 C 0.7955(2) 0.45707(10) 0.33280(19) 0.0268(5) Uani 1 1 d
C8 C 0.68775(19) 0.49372(9) 0.29194(16) 0.0235(5) Uani 1 1 d
C9 C 0.6922(2) 0.54766(10) 0.32395(19) 0.0310(5) Uani 1 1 d
C10 C 0.5868(2) 0.57870(10) 0.2984(2) 0.0341(6) Uani 1 1 d
C11 C 0.4831(2) 0.55596(10) 0.2348(2) 0.0304(5) Uani 1 1 d
C12 C 0.48518(19) 0.50254(9) 0.19779(17) 0.0230(5) Uani 1 1 d
C13 C 0.37795(19) 0.47945(9) 0.12033(17) 0.0236(5) Uani 1 1 d
C14 C 0.2583(2) 0.49057(10) 0.1356(2) 0.0296(5) Uani 1 1 d
C15 C 0.1589(2) 0.47005(11) 0.0624(2) 0.0362(6) Uani 1 1 d
C16 C 0.1755(2) 0.43832(11) -0.0271(2) 0.0366(6) Uani 1 1 d
C17 C 0.2938(2) 0.42703(10) -0.04338(19) 0.0311(5) Uani 1 1 d
C18 C 0.3945(2) 0.44781(9) 0.02973(17) 0.0242(5) Uani 1 1 d
C19 C 0.8513(2) 0.36117(11) 0.3227(2) 0.0294(5) Uani 1 1 d
C20 C 0.77689(19) 0.34016(9) 0.40607(17) 0.0249(5) Uani 1 1 d
C21 C 0.8286(2) 0.30667(10) 0.49332(19) 0.0312(5) Uani 1 1 d
C22 C 0.7550(2) 0.28887(10) 0.5658(2) 0.0332(6) Uani 1 1 d
C23 C 0.6354(2) 0.30602(9) 0.55187(19) 0.0292(5) Uani 1 1 d
C24 C 0.58855(19) 0.34031(9) 0.46303(17) 0.0238(5) Uani 1 1 d
C25 C 0.4621(2) 0.36228(10) 0.44788(17) 0.0270(5) Uani 1 1 d
C26 C 0.4403(2) 0.41693(11) 0.42282(19) 0.0332(6) Uani 1 1 d
C27 C 0.3216(3) 0.43793(13) 0.4071(2) 0.0430(7) Uani 1 1 d
C28 C 0.2244(3) 0.40408(15) 0.4174(2) 0.0488(8) Uani 1 1 d
C29 C 0.2449(3) 0.35065(15) 0.4447(2) 0.0489(8) Uani 1 1 d
C30 C 0.3633(2) 0.32890(12) 0.46125(19) 0.0354(6) Uani 1 1 d
C31 C 0.42935(19) 0.30410(9) 0.20129(16) 0.0215(4) Uani 1 1 d
C32 C 0.30584(19) 0.27771(9) 0.19890(17) 0.0232(5) Uani 1 1 d
C33 C 0.1981(2) 0.30623(10) 0.1598(2) 0.0322(5) Uani 1 1 d
C34 C 0.0853(2) 0.28221(11) 0.1631(2) 0.0399(6) Uani 1 1 d
C35 C 0.0803(2) 0.23032(11) 0.2059(2) 0.0398(6) Uani 1 1 d
C36 C 0.1870(2) 0.20159(11) 0.2440(2) 0.0417(7) Uani 1 1 d
C37 C 0.3000(2) 0.22517(10) 0.2399(2) 0.0343(6) Uani 1 1 d
H1 H 0.519(2) 0.3189(9) 0.0055(18) 0.029(6) Uiso 1 1 d
H2 H 0.601(2) 0.2942(9) -0.1531(18) 0.024(6) Uiso 1 1 d
H3 H 0.792(2) 0.3300(10) -0.176(2) 0.043(7) Uiso 1 1 d
H4 H 0.899(2) 0.3859(9) -0.0333(19) 0.030(6) Uiso 1 1 d
H6A H 0.922(2) 0.4157(10) 0.1695(19) 0.035(7) Uiso 1 1 d
H6B H 0.810(2) 0.4585(10) 0.1357(18) 0.029(6) Uiso 1 1 d
H7A H 0.792(2) 0.4443(9) 0.410(2) 0.028(6) Uiso 1 1 d
H7B H 0.875(2) 0.4769(10) 0.3350(19) 0.034(7) Uiso 1 1 d
H8 H 0.761(2) 0.5617(10) 0.365(2) 0.031(7) Uiso 1 1 d
H9 H 0.588(2) 0.6156(10) 0.322(2) 0.036(7) Uiso 1 1 d
H11 H 0.414(2) 0.5756(10) 0.214(2) 0.032(7) Uiso 1 1 d
H14 H 0.249(2) 0.5139(10) 0.196(2) 0.037(7) Uiso 1 1 d
H15 H 0.075(2) 0.4782(10) 0.073(2) 0.040(7) Uiso 1 1 d
H16 H 0.112(2) 0.4236(10) -0.078(2) 0.043(8) Uiso 1 1 d
H17 H 0.311(2) 0.4065(11) -0.103(2) 0.040(7) Uiso 1 1 d
H18 H 0.478(2) 0.4397(9) 0.018(2) 0.035(7) Uiso 1 1 d
H19A H 0.858(2) 0.3304(10) 0.2691(19) 0.032(6) Uiso 1 1 d
H19B H 0.931(2) 0.3714(9) 0.3604(19) 0.030(6) Uiso 1 1 d
H21 H 0.910(2) 0.2967(9) 0.5009(18) 0.028(6) Uiso 1 1 d
H22 H 0.787(2) 0.2645(9) 0.625(2) 0.030(6) Uiso 1 1 d
H23 H 0.584(2) 0.2961(9) 0.5990(19) 0.027(6) Uiso 1 1 d
H26 H 0.505(2) 0.4409(10) 0.4155(19) 0.032(7) Uiso 1 1 d
H27 H 0.308(2) 0.4743(11) 0.392(2) 0.040(8) Uiso 1 1 d
H28 H 0.142(3) 0.4211(12) 0.406(3) 0.065(9) Uiso 1 1 d
H29 H 0.184(3) 0.3276(11) 0.455(2) 0.049(8) Uiso 1 1 d
H30 H 0.379(2) 0.2903(11) 0.4794(19) 0.033(7) Uiso 1 1 d
H33 H 0.200(2) 0.3438(10) 0.132(2) 0.037(7) Uiso 1 1 d
H34 H 0.012(3) 0.3015(12) 0.137(2) 0.060(9) Uiso 1 1 d
H35 H 0.003(3) 0.2153(11) 0.211(2) 0.050(8) Uiso 1 1 d
H36 H 0.183(3) 0.1648(13) 0.273(2) 0.065(9) Uiso 1 1 d
H37 H 0.378(3) 0.2057(12) 0.265(2) 0.056(8) Uiso 1 1 d

loop_
_atom_site_aniso_label
_atom_site_aniso_U_11
_atom_site_aniso_U_22
_atom_site_aniso_U_33
_atom_site_aniso_U_23
_atom_site_aniso_U_13
_atom_site_aniso_U_12
Co1 0.01650(14) 0.02295(16) 0.02008(15) 0.00074(12) 0.00381(10) -0.00210(12)
Cl1 0.0204(3) 0.0294(3) 0.0275(3) -0.0027(2) 0.0070(2) -0.0012(2)
O1 0.0222(8) 0.0251(8) 0.0268(8) 0.0031(6) 0.0043(6) -0.0043(6)
O2 0.0227(8) 0.0332(9) 0.0321(9) 0.0005(7) 0.0069(7) 0.0040(7)
O3 0.0189(8) 0.0459(11) 0.0577(11) -0.0104(9) 0.0000(8) 0.0030(8)
O4 0.0467(11) 0.0422(11) 0.0371(10) 0.0106(8) 0.0084(8) 0.0045(9)
O5 0.0369(10) 0.0361(10) 0.0588(12) -0.0164(9) 0.0159(9) -0.0118(8)
O6 0.0377(10) 0.0685(13) 0.0308(9) -0.0089(9) 0.0176(8) -0.0056(9)
N1 0.0213(9) 0.0244(10) 0.0248(9) 0.0026(8) 0.0060(7) 0.0003(8)
N2 0.0190(9) 0.0294(10) 0.0215(9) 0.0022(8) 0.0037(7) -0.0046(8)
N3 0.0218(9) 0.0231(9) 0.0175(8) 0.0011(7) 0.0052(7) -0.0031(8)
N4 0.0210(9) 0.0253(10) 0.0193(9) -0.0006(7) 0.0015(7) -0.0039(8)
C1 0.0267(12) 0.0247(12) 0.0286(12) 0.0014(9) 0.0071(10) 0.0007(10)
C2 0.0376(14) 0.0275(13) 0.0241(12) -0.0017(10) 0.0062(10) 0.0024(11)
C3 0.0365(14) 0.0345(14) 0.0284(13) 0.0011(10) 0.0143(10) 0.0062(11)
C4 0.0273(13) 0.0348(14) 0.0311(13) 0.0056(10) 0.0134(10) 0.0007(10)
C5 0.0216(11) 0.0255(12) 0.0262(11) 0.0054(9) 0.0070(9) 0.0008(9)
C6 0.0220(12) 0.0369(15) 0.0278(12) 0.0036(10) 0.0089(9) -0.0044(10)
C7 0.0216(12) 0.0344(13) 0.0234(12) -0.0011(10) 0.0016(9) -0.0099(10)
C8 0.0273(12) 0.0283(12) 0.0164(10) -0.0013(9) 0.0081(9) -0.0087(9)
C9 0.0374(14) 0.0338(14) 0.0221(11) -0.0053(10) 0.0063(10) -0.0116(11)
C10 0.0520(16) 0.0250(13) 0.0287(12) -0.0064(10) 0.0164(11) -0.0077(12)
C11 0.0355(14) 0.0278(13) 0.0302(13) 0.0007(10) 0.0120(10) 0.0038(11)
C12 0.0264(12) 0.0255(11) 0.0190(10) 0.0019(9) 0.0090(9) -0.0025(9)
C13 0.0238(11) 0.0246(12) 0.0222(11) 0.0068(9) 0.0037(9) 0.0022(9)
C14 0.0272(12) 0.0334(13) 0.0286(12) 0.0078(10) 0.0067(10) 0.0068(10)
C15 0.0232(13) 0.0480(16) 0.0370(14) 0.0160(12) 0.0046(11) 0.0045(11)
C16 0.0278(13) 0.0514(17) 0.0269(13) 0.0131(12) -0.0044(10) -0.0105(12)
C17 0.0351(14) 0.0358(14) 0.0215(12) 0.0045(10) 0.0029(10) -0.0044(11)
C18 0.0240(12) 0.0271(12) 0.0213(11) 0.0060(9) 0.0039(9) -0.0003(9)
C19 0.0160(11) 0.0369(14) 0.0338(13) 0.0037(11) 0.0006(10) 0.0009(10)
C20 0.0223(11) 0.0274(12) 0.0232(11) -0.0025(9) -0.0001(9) -0.0026(9)
C21 0.0261(13) 0.0310(13) 0.0330(13) 0.0003(10) -0.0035(10) 0.0020(10)
C22 0.0403(15) 0.0279(13) 0.0277(13) 0.0070(10) -0.0032(11) -0.0031(11)
C23 0.0369(14) 0.0260(12) 0.0243(12) 0.0004(9) 0.0042(10) -0.0099(10)
C24 0.0270(12) 0.0224(11) 0.0216(11) -0.0019(9) 0.0038(9) -0.0066(9)
C25 0.0278(12) 0.0390(13) 0.0151(10) 0.0000(9) 0.0066(9) -0.0026(10)
C26 0.0348(14) 0.0460(16) 0.0218(12) 0.0063(11) 0.0131(10) 0.0070(12)
C27 0.0454(17) 0.061(2) 0.0251(13) 0.0063(13) 0.0120(11) 0.0209(15)
C28 0.0314(15) 0.084(2) 0.0296(14) -0.0112(15) 0.0035(11) 0.0109(16)
C29 0.0282(15) 0.082(2) 0.0385(15) -0.0205(15) 0.0114(12) -0.0165(16)
C30 0.0315(14) 0.0497(17) 0.0263(12) -0.0081(12) 0.0086(10) -0.0112(12)
C31 0.0220(11) 0.0261(12) 0.0157(10) -0.0017(8) 0.0022(8) -0.0003(9)
C32 0.0234(11) 0.0229(11) 0.0229(11) -0.0041(9) 0.0030(9) -0.0028(9)
C33 0.0261(12) 0.0293(14) 0.0396(14) 0.0057(11) 0.0023(10) -0.0013(10)
C34 0.0210(13) 0.0436(16) 0.0523(16) 0.0085(13) -0.0005(11) -0.0004(11)
C35 0.0251(14) 0.0461(16) 0.0461(15) 0.0090(12) 0.0014(11) -0.0133(12)
C36 0.0318(14) 0.0345(15) 0.0558(17) 0.0126(13) 0.0003(12) -0.0106(12)
C37 0.0274(13) 0.0296(13) 0.0435(14) 0.0053(11) 0.0003(11) -0.0019(11)

loop_
_atom_type_symbol
_atom_type_description
_atom_type_scat_dispersion_real
_atom_type_scat_dispersion_imag
_atom_type_scat_source
C C 0.0033 0.0016 'International Tables Vol C Tables 4.2.6.8 and 6.1.1.4'
H H 0.0000 0.0000 'International Tables Vol C Tables 4.2.6.8 and 6.1.1.4'
N N 0.0061 0.0033 'International Tables Vol C Tables 4.2.6.8 and 6.1.1.4'
O O 0.0106 0.0060 'International Tables Vol C Tables 4.2.6.8 and 6.1.1.4'
Cl Cl 0.1484 0.1585 'International Tables Vol C Tables 4.2.6.8 and 6.1.1.4'
Co Co 0.3494 0.9721 'International Tables Vol C Tables 4.2.6.8 and 6.1.1.4'

loop_
_geom_angle_atom_site_label_1
_geom_angle_atom_site_label_2
_geom_angle_atom_site_label_3
_geom_angle
O1 Co1 N1 100.38(6)
O1 Co1 N3 108.72(6)
N1 Co1 N3 108.75(6)
O1 Co1 N4 102.48(6)
N1 Co1 N4 127.56(7)
N3 Co1 N4 107.42(6)
O1 Co1 N2 173.83(7)
N1 Co1 N2 77.04(7)
N3 Co1 N2 77.45(7)
N4 Co1 N2 75.25(6)
O6 Cl1 O4 109.33(11)
O6 Cl1 O3 109.76(11)
O4 Cl1 O3 109.33(11)
O6 Cl1 O5 109.91(11)
O4 Cl1 O5 108.82(11)
O3 Cl1 O5 109.66(10)
C31 O1 Co1 109.73(13)
C1 N1 C5 118.51(18)
C1 N1 Co1 124.42(14)
C5 N1 Co1 117.06(14)
C19 N2 C6 112.42(18)
C19 N2 C7 112.03(17)
C6 N2 C7 111.25(18)
C19 N2 Co1 104.91(13)
C6 N2 Co1 109.36(13)
C7 N2 Co1 106.47(13)
C8 N3 C12 118.19(19)
C8 N3 Co1 113.38(14)
C12 N3 Co1 127.11(14)
C20 N4 C24 118.62(18)
C20 N4 Co1 112.07(13)
C24 N4 Co1 127.16(14)
N1 C1 C2 122.8(2)
N1 C1 H1 115.0(13)
C2 C1 H1 122.1(13)
C1 C2 C3 118.3(2)
C1 C2 H2 119.9(14)
C3 C2 H2 121.8(13)
C4 C3 C2 119.6(2)
C4 C3 H3 120.4(15)
C2 C3 H3 120.0(15)
C3 C4 C5 119.3(2)
C3 C4 H4 122.0(14)
C5 C4 H4 118.7(14)
N1 C5 C4 121.5(2)
N1 C5 C6 115.73(18)
C4 C5 C6 122.7(2)
N2 C6 C5 110.48(18)
N2 C6 H6A 110.2(14)
C5 C6 H6A 111.1(14)
N2 C6 H6B 106.8(12)
C5 C6 H6B 108.8(13)
H6A C6 H6B 109.4(19)
N2 C7 C8 110.19(17)
N2 C7 H7A 106.9(13)
C8 C7 H7A 109.2(13)
N2 C7 H7B 111.2(13)
C8 C7 H7B 110.8(14)
H7A C7 H7B 108.4(18)
N3 C8 C9 122.7(2)
N3 C8 C7 117.35(19)
C9 C8 C7 119.8(2)
C8 C9 C10 118.9(2)
C8 C9 H8 120.6(16)
C10 C9 H8 120.4(15)
C11 C10 C9 118.9(2)
C11 C10 H9 121.5(15)
C9 C10 H9 119.6(15)
C10 C11 C12 120.2(2)
C10 C11 H11 121.0(16)
C12 C11 H11 118.8(16)
N3 C12 C11 120.8(2)
N3 C12 C13 118.65(19)
C11 C12 C13 120.5(2)
C18 C13 C14 119.0(2)
C18 C13 C12 120.65(19)
C14 C13 C12 120.4(2)
C15 C14 C13 120.3(2)
C15 C14 H14 122.3(15)
C13 C14 H14 117.4(15)
C14 C15 C16 120.7(2)
C14 C15 H15 120.0(14)
C16 C15 H15 119.3(14)
C15 C16 C17 119.6(2)
C15 C16 H16 123.6(16)
C17 C16 H16 116.8(16)
C18 C17 C16 120.0(2)
C18 C17 H17 116.5(16)
C16 C17 H17 123.4(16)
C17 C18 C13 120.4(2)
C17 C18 H18 119.9(14)
C13 C18 H18 119.7(14)
N2 C19 C20 110.00(18)
N2 C19 H19A 110.1(13)
C20 C19 H19A 107.1(13)
N2 C19 H19B 110.2(14)
C20 C19 H19B 109.9(14)
H19A C19 H19B 109.5(19)
N4 C20 C21 122.9(2)
N4 C20 C19 115.78(18)
C21 C20 C19 121.4(2)
C22 C21 C20 118.2(2)
C22 C21 H21 122.4(14)
C20 C21 H21 119.4(14)
C23 C22 C21 119.8(2)
C23 C22 H22 120.3(14)
C21 C22 H22 119.9(14)
C22 C23 C24 119.5(2)
C22 C23 H23 122.9(14)
C24 C23 H23 117.6(14)
N4 C24 C23 121.0(2)
N4 C24 C25 117.48(18)
C23 C24 C25 121.55(19)
C26 C25 C30 119.0(2)
C26 C25 C24 120.1(2)
C30 C25 C24 120.9(2)
C25 C26 C27 120.6(3)
C25 C26 H26 121.3(15)
C27 C26 H26 118.1(15)
C28 C27 C26 119.7(3)
C28 C27 H27 120.2(17)
C26 C27 H27 120.1(17)
C29 C28 C27 120.3(3)
C29 C28 H28 123.1(18)
C27 C28 H28 116.6(18)
C28 C29 C30 120.8(3)
C28 C29 H29 122.6(18)
C30 C29 H29 116.5(18)
C29 C30 C25 119.5(3)
C29 C30 H30 121.9(14)
C25 C30 H30 118.5(14)
O2 C31 O1 123.8(2)
O2 C31 C32 120.60(19)
O1 C31 C32 115.58(18)
C33 C32 C37 119.8(2)
C33 C32 C31 120.5(2)
C37 C32 C31 119.7(2)
C32 C33 C34 119.7(2)
C32 C33 H33 121.5(14)
C34 C33 H33 118.8(14)
C35 C34 C33 120.2(2)
C35 C34 H34 120.1(18)
C33 C34 H34 119.7(18)
C36 C35 C34 120.4(2)
C36 C35 H35 120.6(17)
C34 C35 H35 119.0(17)
C35 C36 C37 119.7(2)
C35 C36 H36 120.4(18)
C37 C36 H36 119.9(18)
C36 C37 C32 120.3(2)
C36 C37 H37 121.7(17)
C32 C37 H37 118.0(17)

loop_
_geom_bond_atom_site_label_1
_geom_bond_atom_site_label_2
_geom_bond_distance
Co1 O1 1.9695(14)
Co1 N1 2.1117(17)
Co1 N3 2.1192(18)
Co1 N4 2.1437(17)
Co1 N2 2.1773(17)
Cl1 O6 1.4339(16)
Cl1 O4 1.4346(17)
Cl1 O3 1.4376(16)
Cl1 O5 1.4396(17)
O1 C31 1.278(3)
O2 C31 1.241(2)
N1 C1 1.346(3)
N1 C5 1.348(3)
N2 C19 1.469(3)
N2 C6 1.476(3)
N2 C7 1.478(3)
N3 C8 1.355(3)
N3 C12 1.361(3)
N4 C20 1.345(3)
N4 C24 1.351(3)
C1 C2 1.381(3)
C1 H1 0.98(2)
C2 C3 1.384(3)
C2 H2 0.93(2)
C3 C4 1.375(3)
C3 H3 0.96(3)
C4 C5 1.390(3)
C4 H4 0.94(2)
C5 C6 1.504(3)
C6 H6A 0.97(2)
C6 H6B 1.02(2)
C7 C8 1.504(3)
C7 H7A 1.00(2)
C7 H7B 1.00(2)
C8 C9 1.380(3)
C9 C10 1.380(4)
C9 H8 0.90(2)
C10 C11 1.378(4)
C10 H9 0.95(2)
C11 C12 1.389(3)
C11 H11 0.90(2)
C12 C13 1.484(3)
C13 C18 1.390(3)
C13 C14 1.399(3)
C14 C15 1.376(3)
C14 H14 0.95(2)
C15 C16 1.381(4)
C15 H15 0.98(2)
C16 C17 1.390(3)
C16 H16 0.92(3)
C17 C18 1.388(3)
C17 H17 0.93(3)
C18 H18 0.99(2)
C19 C20 1.514(3)
C19 H19A 1.01(2)
C19 H19B 0.95(2)
C20 C21 1.381(3)
C21 C22 1.381(3)
C21 H21 0.92(2)
C22 C23 1.370(3)
C22 H22 0.95(2)
C23 C24 1.393(3)
C23 H23 0.92(2)
C24 C25 1.480(3)
C25 C26 1.388(3)
C25 C30 1.401(3)
C26 C27 1.392(4)
C26 H26 0.95(2)
C27 C28 1.384(4)
C27 H27 0.92(3)
C28 C29 1.362(5)
C28 H28 0.99(3)
C29 C30 1.396(4)
C29 H29 0.91(3)
C30 H30 0.98(2)
C31 C32 1.509(3)
C32 C33 1.388(3)
C32 C37 1.390(3)
C33 C34 1.389(3)
C33 H33 0.99(3)
C34 C35 1.382(4)
C34 H34 0.94(3)
C35 C36 1.380(4)
C35 H35 0.95(3)
C36 C37 1.388(3)
C36 H36 0.97(3)
C37 H37 0.98(3)

loop_
_geom_torsion_atom_site_label_1
_geom_torsion_atom_site_label_2
_geom_torsion_atom_site_label_3
_geom_torsion_atom_site_label_4
_geom_torsion
N1 Co1 O1 C31 78.00(13)
N3 Co1 O1 C31 -167.97(12)
N4 Co1 O1 C31 -54.48(14)
N2 Co1 O1 C31 13.3(6)
O1 Co1 N1 C1 -7.12(18)
N3 Co1 N1 C1 -121.11(17)
N4 Co1 N1 C1 107.60(18)
N2 Co1 N1 C1 167.16(18)
O1 Co1 N1 C5 172.02(15)
N3 Co1 N1 C5 58.02(16)
N4 Co1 N1 C5 -73.27(17)
N2 Co1 N1 C5 -13.71(15)
O1 Co1 N2 C19 -28.7(6)
N1 Co1 N2 C19 -94.59(14)
N3 Co1 N2 C19 152.51(14)
N4 Co1 N2 C19 40.44(13)
O1 Co1 N2 C6 92.1(6)
N1 Co1 N2 C6 26.20(15)
N3 Co1 N2 C6 -86.70(15)
N4 Co1 N2 C6 161.23(16)
O1 Co1 N2 C7 -147.6(5)
N1 Co1 N2 C7 146.50(14)
N3 Co1 N2 C7 33.60(13)
N4 Co1 N2 C7 -78.47(13)
O1 Co1 N3 C8 156.76(13)
N1 Co1 N3 C8 -94.82(14)
N4 Co1 N3 C8 46.55(14)
N2 Co1 N3 C8 -23.38(13)
O1 Co1 N3 C12 -9.76(17)
N1 Co1 N3 C12 98.66(16)
N4 Co1 N3 C12 -119.98(15)
N2 Co1 N3 C12 170.10(16)
O1 Co1 N4 C20 141.08(14)
N1 Co1 N4 C20 27.31(18)
N3 Co1 N4 C20 -104.47(15)
N2 Co1 N4 C20 -33.02(14)
O1 Co1 N4 C24 -21.88(18)
N1 Co1 N4 C24 -135.65(17)
N3 Co1 N4 C24 92.57(18)
N2 Co1 N4 C24 164.02(19)
C5 N1 C1 C2 0.3(3)
Co1 N1 C1 C2 179.38(16)
N1 C1 C2 C3 -0.5(3)
C1 C2 C3 C4 0.8(4)
C2 C3 C4 C5 -0.7(4)
C1 N1 C5 C4 -0.2(3)
Co1 N1 C5 C4 -179.35(16)
C1 N1 C5 C6 177.15(19)
Co1 N1 C5 C6 -2.0(2)
C3 C4 C5 N1 0.4(3)
C3 C4 C5 C6 -176.7(2)
C19 N2 C6 C5 81.4(2)
C7 N2 C6 C5 -152.01(19)
Co1 N2 C6 C5 -34.7(2)
N1 C5 C6 N2 25.1(3)
C4 C5 C6 N2 -157.6(2)
C19 N2 C7 C8 -153.08(17)
C6 N2 C7 C8 80.1(2)
Co1 N2 C7 C8 -38.94(19)
C12 N3 C8 C9 -0.5(3)
Co1 N3 C8 C9 -168.29(16)
C12 N3 C8 C7 175.74(17)
Co1 N3 C8 C7 7.9(2)
N2 C7 C8 N3 22.0(3)
N2 C7 C8 C9 -161.64(19)
N3 C8 C9 C10 4.9(3)
C7 C8 C9 C10 -171.3(2)
C8 C9 C10 C11 -4.6(3)
C9 C10 C11 C12 0.3(3)
C8 N3 C12 C11 -4.1(3)
Co1 N3 C12 C11 161.88(16)
C8 N3 C12 C13 174.23(18)
Co1 N3 C12 C13 -19.8(2)
C10 C11 C12 N3 4.2(3)
C10 C11 C12 C13 -174.1(2)
N3 C12 C13 C18 -41.6(3)
C11 C12 C13 C18 136.7(2)
N3 C12 C13 C14 140.3(2)
C11 C12 C13 C14 -41.4(3)
C18 C13 C14 C15 0.5(3)
C12 C13 C14 C15 178.7(2)
C13 C14 C15 C16 -0.1(4)
C14 C15 C16 C17 -0.1(4)
C15 C16 C17 C18 -0.3(4)
C16 C17 C18 C13 0.8(3)
C14 C13 C18 C17 -0.9(3)
C12 C13 C18 C17 -179.0(2)
C6 N2 C19 C20 -161.86(18)
C7 N2 C19 C20 72.0(2)
Co1 N2 C19 C20 -43.1(2)
C24 N4 C20 C21 3.2(3)
Co1 N4 C20 C21 -161.42(18)
C24 N4 C20 C19 -177.30(19)
Co1 N4 C20 C19 18.1(2)
N2 C19 C20 N4 18.0(3)
N2 C19 C20 C21 -162.5(2)
N4 C20 C21 C22 -0.2(3)
C19 C20 C21 C22 -179.7(2)
C20 C21 C22 C23 -2.1(4)
C21 C22 C23 C24 1.5(3)
C20 N4 C24 C23 -3.8(3)
Co1 N4 C24 C23 158.15(16)
C20 N4 C24 C25 174.54(19)
Co1 N4 C24 C25 -23.5(3)
C22 C23 C24 N4 1.6(3)
C22 C23 C24 C25 -176.7(2)
N4 C24 C25 C26 -43.8(3)
C23 C24 C25 C26 134.6(2)
N4 C24 C25 C30 137.9(2)
C23 C24 C25 C30 -43.8(3)
C30 C25 C26 C27 -2.4(3)
C24 C25 C26 C27 179.3(2)
C25 C26 C27 C28 0.5(4)
C26 C27 C28 C29 1.1(4)
C27 C28 C29 C30 -0.9(4)
C28 C29 C30 C25 -1.0(4)
C26 C25 C30 C29 2.6(3)
C24 C25 C30 C29 -179.0(2)
Co1 O1 C31 O2 -9.9(2)
Co1 O1 C31 C32 168.50(13)
O2 C31 C32 C33 -169.0(2)
O1 C31 C32 C33 12.6(3)
O2 C31 C32 C37 13.4(3)
O1 C31 C32 C37 -165.1(2)
C37 C32 C33 C34 0.7(4)
C31 C32 C33 C34 -176.9(2)
C32 C33 C34 C35 0.5(4)
C33 C34 C35 C36 -1.0(4)
C34 C35 C36 C37 0.4(4)
C35 C36 C37 C32 0.8(4)
C33 C32 C37 C36 -1.3(4)
C31 C32 C37 C36 176.3(2)
